data_7059796
loop_
_publ_author_name
'Xu, Chanchan'
'Lv, Le'
'Luo, Dawei'
'Liu, Wei'

_publ_section_title
;
 Synthesis, structure and photoluminescence properties of three copper(i)
 iodide based inorganic--organic hybrid structures with pyrazine
 derivatives
;
_journal_issue 33
_journal_name_full 'New Journal of Chemistry'
_journal_page_first 14103
_journal_page_last 14107
_journal_paper_doi 10.1039/D0NJ02341H
_journal_volume 44
_journal_year 2020
_chemical_formula_sum 'C6 H8 Cu I N2'
_chemical_formula_weight 298.58
_space_group_crystal_system triclinic
_space_group_IT_number 2
_space_group_name_Hall '-P 1'
_space_group_name_H-M_alt 'P -1'
_atom_sites_solution_hydrogens geom
_audit_creation_method SHELXL-2018/3
_audit_update_record
;
2020-04-26 deposited with the CCDC.	2020-07-22 downloaded from the CCDC.
;
_cell_angle_alpha 72.597(2)
_cell_angle_beta 66.733(2)
_cell_angle_gamma 70.721(2)
_cell_formula_units_Z 2
_cell_length_a 7.7490(6)
_cell_length_b 7.7769(5)
_cell_length_c 8.1453(5)
_cell_measurement_reflns_used 2875
_cell_measurement_temperature 193(2)
_cell_measurement_theta_max 28.24
_cell_measurement_theta_min 2.83
_cell_volume 417.52(5)
_computing_structure_refinement 'SHELXL-2018/3 (Sheldrick, 2018)'
_computing_structure_solution 'SHELXT 2014/5 (Sheldrick, 2014)'
_diffrn_ambient_temperature 193(2)
_diffrn_measured_fraction_theta_full 0.993
_diffrn_measured_fraction_theta_max 0.991
_diffrn_measurement_device_type 'Bruker APEX-II CCD'
_diffrn_measurement_method '\f and \w scans'
_diffrn_radiation_type MoK\a
_diffrn_radiation_wavelength 0.71073
_diffrn_reflns_av_R_equivalents 0.0398
_diffrn_reflns_av_unetI/netI 0.0542
_diffrn_reflns_Laue_measured_fraction_full 0.993
_diffrn_reflns_Laue_measured_fraction_max 0.991
_diffrn_reflns_limit_h_max 10
_diffrn_reflns_limit_h_min -8
_diffrn_reflns_limit_k_max 10
_diffrn_reflns_limit_k_min -10
_diffrn_reflns_limit_l_max 10
_diffrn_reflns_limit_l_min -10
_diffrn_reflns_number 4137
_diffrn_reflns_point_group_measured_fraction_full 0.993
_diffrn_reflns_point_group_measured_fraction_max 0.991
_diffrn_reflns_theta_full 25.242
_diffrn_reflns_theta_max 28.246
_diffrn_reflns_theta_min 2.775
_exptl_absorpt_coefficient_mu 6.238
_exptl_absorpt_correction_T_max 0.2627
_exptl_absorpt_correction_T_min 0.1656
_exptl_absorpt_correction_type multi-scan
_exptl_absorpt_process_details SADABS
_exptl_crystal_density_diffrn 2.375
_exptl_crystal_description BLOCK
_exptl_crystal_F_000 280
_exptl_crystal_size_max 0.130
_exptl_crystal_size_mid 0.120
_exptl_crystal_size_min 0.080
_refine_diff_density_max 0.709
_refine_diff_density_min -1.077
_refine_diff_density_rms 0.193
_refine_ls_extinction_method none
_refine_ls_goodness_of_fit_ref 1.119
_refine_ls_hydrogen_treatment constr
_refine_ls_matrix_type full
_refine_ls_number_parameters 93
_refine_ls_number_reflns 2053
_refine_ls_number_restraints 0
_refine_ls_restrained_S_all 1.119
_refine_ls_R_factor_all 0.0350
_refine_ls_R_factor_gt 0.0317
_refine_ls_shift/su_max 0.017
_refine_ls_shift/su_mean 0.000
_refine_ls_structure_factor_coef Fsqd
_refine_ls_weighting_details 'w=1/[\s^2^(Fo^2^)+(0.0248P)^2^] where P=(Fo^2^+2Fc^2^)/3'
_refine_ls_weighting_scheme calc
_refine_ls_wR_factor_gt 0.0740
_refine_ls_wR_factor_ref 0.0763
_reflns_Friedel_coverage 0.000
_reflns_number_gt 1895
_reflns_number_total 2053
_reflns_threshold_expression 'I > 2\s(I)'
_cod_data_source_file d0nj02341h2.cif
_cod_data_source_block 20200328gfdz2156_0315_2_0m_a
_cod_depositor_comments
;
The following automatic conversions were performed:

data item '_exptl_absorpt_correction_type' value 'MULTI-SCAN' was
changed to 'multi-scan' in accordance with the
/home/data/users/saulius/crontab/automatic-downloads/rss-feeds/RSC/lib/dictionaries/cif_core.dic
dictionary named 'cif_core.dic' version 2.4.2 last updated on
2011-04-26.

Automatic conversion script
Id: cif_fix_values 7556 2019-12-06 15:28:31Z antanas 

 Adding full bibliography for 7059794--7059796.cif.

 Adding full bibliography for 7059794--7059796.cif.
;
_cod_database_code 7059796
_shelx_shelxl_version_number 2018/3
_shelx_space_group_comment
;
The symmetry employed for this shelxl refinement is uniquely defined
by the following loop, which should always be used as a source of
symmetry information in preference to the above space-group names.
They are only intended as comments.
;
_shelx_estimated_absorpt_t_min 0.498
_shelx_estimated_absorpt_t_max 0.635

loop_
_space_group_symop_operation_xyz
'x, y, z'
'-x, -y, -z'

loop_
_atom_site_label
_atom_site_type_symbol
_atom_site_fract_x
_atom_site_fract_y
_atom_site_fract_z
_atom_site_U_iso_or_equiv
_atom_site_adp_type
_atom_site_occupancy
_atom_site_site_symmetry_order
_atom_site_calc_flag
_atom_site_refinement_flags_posn
_atom_site_refinement_flags_adp
_atom_site_refinement_flags_occupancy
_atom_site_disorder_assembly
_atom_site_disorder_group
C1 C 0.6241(7) 0.2918(6) 0.2083(6) 0.0243(9) Uani 1 1 d . . . . .
H1A H 0.552053 0.325394 0.123280 0.036 Uiso 1 1 calc R U . . .
H1B H 0.762584 0.249471 0.144062 0.036 Uiso 1 1 calc R U . . .
H1C H 0.602024 0.400344 0.257996 0.036 Uiso 1 1 calc R U . . .
C2 C 0.5561(6) 0.1390(5) 0.3607(5) 0.0175(7) Uani 1 1 d . . . . .
C3 C 0.3122(6) 0.0100(5) 0.5755(5) 0.0162(7) Uani 1 1 d . . . . .
H3 H 0.178193 0.013302 0.631919 0.019 Uiso 1 1 calc R U . . .
C4 C 0.2989(7) 0.1696(5) 0.0132(6) 0.0243(9) Uani 1 1 d . . . . .
H4A H 0.422142 0.201536 -0.019384 0.036 Uiso 1 1 calc R U . . .
H4B H 0.309063 0.100303 -0.074152 0.036 Uiso 1 1 calc R U . . .
H4C H 0.268863 0.092924 0.135956 0.036 Uiso 1 1 calc R U . . .
C5 C 0.1429(6) 0.3419(5) 0.0090(5) 0.0155(7) Uani 1 1 d . . . . .
C6 C -0.0640(6) 0.5944(5) 0.1318(5) 0.0158(7) Uani 1 1 d . . . . .
H6 H -0.113506 0.664101 0.225491 0.019 Uiso 1 1 calc R U . . .
Cu1 Cu 0.15683(8) 0.36604(6) 0.36942(7) 0.01947(13) Uani 1 1 d . . . . .
I1 I 0.19122(4) 0.69125(3) 0.38802(3) 0.01859(9) Uani 1 1 d . . . . .
N1 N 0.3651(5) 0.1495(4) 0.4380(4) 0.0154(6) Uani 1 1 d . . . . .
N2 N 0.0783(5) 0.4399(4) 0.1416(4) 0.0155(6) Uani 1 1 d . . . . .

loop_
_atom_site_aniso_label
_atom_site_aniso_U_11
_atom_site_aniso_U_22
_atom_site_aniso_U_33
_atom_site_aniso_U_23
_atom_site_aniso_U_13
_atom_site_aniso_U_12
C1 0.018(2) 0.024(2) 0.022(2) 0.0054(15) -0.0044(16) -0.0065(17)
C2 0.019(2) 0.0157(17) 0.0178(17) -0.0027(14) -0.0089(15) -0.0016(15)
C3 0.015(2) 0.0153(17) 0.0167(17) -0.0011(13) -0.0064(14) -0.0024(14)
C4 0.024(2) 0.0192(19) 0.028(2) -0.0087(16) -0.0158(18) 0.0091(16)
C5 0.017(2) 0.0131(16) 0.0159(17) 0.0000(13) -0.0081(15) -0.0030(14)
C6 0.018(2) 0.0166(17) 0.0133(16) -0.0044(13) -0.0073(14) -0.0011(14)
Cu1 0.0208(3) 0.0190(2) 0.0191(2) 0.00032(18) -0.0126(2) -0.0017(2)
I1 0.01757(16) 0.01796(14) 0.02003(14) -0.00434(10) -0.00517(10) -0.00468(10)
N1 0.0188(18) 0.0139(14) 0.0152(15) -0.0037(11) -0.0083(13) -0.0021(13)
N2 0.0167(18) 0.0153(15) 0.0138(14) 0.0003(11) -0.0075(13) -0.0031(13)

loop_
_atom_type_symbol
_atom_type_description
_atom_type_scat_dispersion_real
_atom_type_scat_dispersion_imag
_atom_type_scat_source
C C 0.0033 0.0016 'International Tables Vol C Tables 4.2.6.8 and 6.1.1.4'
H H 0.0000 0.0000 'International Tables Vol C Tables 4.2.6.8 and 6.1.1.4'
Cu Cu 0.3201 1.2651 'International Tables Vol C Tables 4.2.6.8 and 6.1.1.4'
I I -0.4742 1.8119 'International Tables Vol C Tables 4.2.6.8 and 6.1.1.4'
N N 0.0061 0.0033 'International Tables Vol C Tables 4.2.6.8 and 6.1.1.4'

loop_
_geom_angle_atom_site_label_1
_geom_angle_atom_site_label_2
_geom_angle_atom_site_label_3
_geom_angle
_geom_angle_site_symmetry_1
_geom_angle_site_symmetry_3
_geom_angle_publ_flag
C2 C1 H1A 109.5 . . ?
C2 C1 H1B 109.5 . . ?
H1A C1 H1B 109.5 . . ?
C2 C1 H1C 109.5 . . ?
H1A C1 H1C 109.5 . . ?
H1B C1 H1C 109.5 . . ?
N1 C2 C3 120.2(4) . 2_656 ?
N1 C2 C1 119.1(3) . . ?
C3 C2 C1 120.7(4) 2_656 . ?
N1 C3 C2 123.2(4) . 2_656 ?
N1 C3 H3 118.4 . . ?
C2 C3 H3 118.4 2_656 . ?
C5 C4 H4A 109.5 . . ?
C5 C4 H4B 109.5 . . ?
H4A C4 H4B 109.5 . . ?
C5 C4 H4C 109.5 . . ?
H4A C4 H4C 109.5 . . ?
H4B C4 H4C 109.5 . . ?
N2 C5 C6 119.5(3) . 2_565 ?
N2 C5 C4 119.5(3) . . ?
C6 C5 C4 121.0(3) 2_565 . ?
N2 C6 C5 123.4(3) . 2_565 ?
N2 C6 H6 118.3 . . ?
C5 C6 H6 118.3 2_565 . ?
N1 Cu1 N2 129.45(12) . . ?
N1 Cu1 I1 112.08(9) . . ?
N2 Cu1 I1 101.13(8) . . ?
N1 Cu1 I1 107.28(9) . 2_566 ?
N2 Cu1 I1 96.33(10) . 2_566 ?
I1 Cu1 I1 108.464(18) . 2_566 ?
Cu1 I1 Cu1 71.535(19) . 2_566 ?
C3 N1 C2 116.6(3) . . ?
C3 N1 Cu1 119.0(3) . . ?
C2 N1 Cu1 124.3(2) . . ?
C6 N2 C5 117.0(3) . . ?
C6 N2 Cu1 116.1(2) . . ?
C5 N2 Cu1 126.6(3) . . ?

loop_
_geom_bond_atom_site_label_1
_geom_bond_atom_site_label_2
_geom_bond_distance
_geom_bond_site_symmetry_2
_geom_bond_publ_flag
C1 C2 1.498(5) . ?
C1 H1A 0.9800 . ?
C1 H1B 0.9800 . ?
C1 H1C 0.9800 . ?
C2 N1 1.345(5) . ?
C2 C3 1.390(5) 2_656 ?
C3 N1 1.343(5) . ?
C3 H3 0.9500 . ?
C4 C5 1.481(5) . ?
C4 H4A 0.9800 . ?
C4 H4B 0.9800 . ?
C4 H4C 0.9800 . ?
C5 N2 1.346(4) . ?
C5 C6 1.396(5) 2_565 ?
C6 N2 1.343(5) . ?
C6 H6 0.9500 . ?
Cu1 N1 2.027(3) . ?
Cu1 N2 2.041(3) . ?
Cu1 I1 2.6826(5) . ?
Cu1 I1 2.7263(6) 2_566 ?
